data_4336289
loop_
_publ_author_name
'Axel Schulz'
'Alexander Villinger'
'Andrea Westenkirchner'

_publ_contact_author_address
;
Universit\"at Rostock
Institut f\"ur Chemie
Abteilung f\"ur Anorganische Chemie
Albert-Einstein-Strasse 3a 
18059 Rostock
Bundesrepublik Deutschland
;
_publ_contact_author_email
;
axel.schulz@uni-rostock.de, alexander.villinger@uni-rostock.de'
;
_publ_contact_author_fax '+49 (0)381/498-6382'
_publ_contact_author_name 'Axel Schulz'
_publ_contact_author_phone '+49 (0)381/498-6400'
_publ_section_title
;
 Synthesis of 1,3-Dichloro-cyclo-1,3-diphosphadiazanes from Silylated
 Amino(dichloro)phosphanes
;
_journal_name_full 'Inorganic Chemistry'
_journal_page_first 11457
_journal_page_last 11468
_journal_paper_doi 10.1021/ic4017728
_journal_volume 52
_journal_year 2013
_chemical_formula_moiety 'C12 H36 Cl2 N4 P2 Si4'
_chemical_formula_sum 'C12 H36 Cl2 N4 P2 Si4'
_chemical_formula_weight 481.65
_chemical_name_systematic
;
1,3-dichloro-2,4-bis(bis-trimethylsilylamino)-cyclo-1,3-diphospha-2,4-diazane
;
_space_group_IT_number 13
_symmetry_cell_setting monoclinic
_symmetry_Int_Tables_number 13
_symmetry_space_group_name_Hall '-P 2yac'
_symmetry_space_group_name_H-M 'P 1 2/n 1'
_atom_sites_solution_hydrogens geom
_atom_sites_solution_primary direct
_atom_sites_solution_secondary difmap
_audit_author_name 'Villinger, A.'
_audit_creation_method SHELXL-97
_cell_angle_alpha 90.00
_cell_angle_beta 91.561(2)
_cell_angle_gamma 90.00
_cell_formula_units_Z 4
_cell_length_a 13.0246(5)
_cell_length_b 15.6553(6)
_cell_length_c 13.0864(5)
_cell_measurement_reflns_used 8172
_cell_measurement_temperature 173(2)
_cell_measurement_theta_max 52.523
_cell_measurement_theta_min 5.072
_cell_volume 2667.38(18)
_computing_cell_refinement 'Bruker Apex V7.51A'
_computing_data_collection 'Bruker Apex V7.51A'
_computing_data_reduction 'Bruker SAINT'
_computing_molecular_graphics 'ORTEP-3v2.01 (Farrugia, 1997)'
_computing_publication_material SHELXL-97
_computing_structure_refinement 'SHELXL-97 (Sheldrick, 1997)'
_computing_structure_solution 'SHELXS-97 (Sheldrick, 1997)'
_diffrn_ambient_temperature 173(2)
_diffrn_measured_fraction_theta_full 0.998
_diffrn_measured_fraction_theta_max 0.998
_diffrn_measurement_device_type 'Bruker Apex Kappa II-CCD-diffractometer'
_diffrn_measurement_method 'phi and omega scans'
_diffrn_radiation_monochromator graphite
_diffrn_radiation_source 'sealed tube'
_diffrn_radiation_type MoK\a
_diffrn_radiation_wavelength 0.71073
_diffrn_reflns_av_R_equivalents 0.0382
_diffrn_reflns_av_sigmaI/netI 0.0391
_diffrn_reflns_limit_h_max 17
_diffrn_reflns_limit_h_min -14
_diffrn_reflns_limit_k_max 20
_diffrn_reflns_limit_k_min -20
_diffrn_reflns_limit_l_max 17
_diffrn_reflns_limit_l_min -17
_diffrn_reflns_number 31467
_diffrn_reflns_theta_full 28.00
_diffrn_reflns_theta_max 28.00
_diffrn_reflns_theta_min 1.30
_exptl_absorpt_coefficient_mu 0.548
_exptl_absorpt_correction_T_max 0.9126
_exptl_absorpt_correction_T_min 0.8188
_exptl_absorpt_correction_type multi-scan
_exptl_absorpt_process_details '(SADABS; Sheldrick, 2004)'
_exptl_crystal_colour colourless
_exptl_crystal_density_diffrn 1.199
_exptl_crystal_description block
_exptl_crystal_F_000 1024
_exptl_crystal_size_max 0.38
_exptl_crystal_size_mid 0.18
_exptl_crystal_size_min 0.17
_refine_diff_density_max 0.619
_refine_diff_density_min -0.333
_refine_diff_density_rms 0.068
_refine_ls_extinction_method none
_refine_ls_goodness_of_fit_ref 1.042
_refine_ls_hydrogen_treatment constr
_refine_ls_matrix_type full
_refine_ls_number_parameters 232
_refine_ls_number_reflns 6433
_refine_ls_number_restraints 0
_refine_ls_restrained_S_all 1.042
_refine_ls_R_factor_all 0.0759
_refine_ls_R_factor_gt 0.0492
_refine_ls_shift/su_max 0.001
_refine_ls_shift/su_mean 0.000
_refine_ls_structure_factor_coef Fsqd
_refine_ls_weighting_details 'calc w=1/[\s^2^(Fo^2^)+(0.0802P)^2^+0.0000P] where P=(Fo^2^+2Fc^2^)/3'
_refine_ls_weighting_scheme calc
_refine_ls_wR_factor_gt 0.1237
_refine_ls_wR_factor_ref 0.1344
_reflns_number_gt 4719
_reflns_number_total 6433
_reflns_threshold_expression >2\s(I)
_cod_data_source_file ic4017728_si_001_09.cif
_cod_data_source_block av_aw72_(tms2NNPCl)2
_cod_original_sg_symbol_H-M 'P 2/n'
_cod_database_code 4336289

loop_
_symmetry_equiv_pos_as_xyz
'x, y, z'
'-x+1/2, y, -z+1/2'
'-x, -y, -z'
'x-1/2, -y, z-1/2'

loop_
_atom_site_label
_atom_site_type_symbol
_atom_site_fract_x
_atom_site_fract_y
_atom_site_fract_z
_atom_site_U_iso_or_equiv
_atom_site_adp_type
_atom_site_occupancy
_atom_site_symmetry_multiplicity
_atom_site_calc_flag
_atom_site_refinement_flags
P1 P 0.24904(5) 0.48759(4) 0.15078(5) 0.03577(17) Uani 1 1 d .
Cl1 Cl 0.25274(7) 0.60309(6) 0.07054(8) 0.0753(3) Uani 1 1 d .
N1 N 0.16633(14) 0.50072(13) 0.24824(16) 0.0325(5) Uani 1 1 d .
N2 N 0.05790(15) 0.48722(14) 0.24648(17) 0.0368(5) Uani 1 1 d .
Si1 Si -0.01915(6) 0.57830(5) 0.26003(8) 0.0489(2) Uani 1 1 d .
Si2 Si 0.01803(6) 0.38004(5) 0.23447(6) 0.03892(19) Uani 1 1 d .
C1 C -0.1296(3) 0.5691(3) 0.1679(3) 0.0744(11) Uani 1 1 d .
H1A H -0.1042 0.5569 0.0996 0.112 Uiso 1 1 calc R
H1B H -0.1680 0.6229 0.1663 0.112 Uiso 1 1 calc R
H1C H -0.1747 0.5226 0.1891 0.112 Uiso 1 1 calc R
C2 C 0.0537(3) 0.6759(2) 0.2286(4) 0.0817(13) Uani 1 1 d .
H2A H 0.1177 0.6776 0.2696 0.123 Uiso 1 1 calc R
H2B H 0.0123 0.7264 0.2437 0.123 Uiso 1 1 calc R
H2C H 0.0696 0.6755 0.1558 0.123 Uiso 1 1 calc R
C3 C -0.0667(3) 0.5858(3) 0.3919(3) 0.0747(11) Uani 1 1 d .
H3A H -0.1047 0.5337 0.4082 0.112 Uiso 1 1 calc R
H3B H -0.1122 0.6353 0.3971 0.112 Uiso 1 1 calc R
H3C H -0.0084 0.5922 0.4401 0.112 Uiso 1 1 calc R
C4 C -0.1115(3) 0.3671(3) 0.2847(5) 0.109(2) Uani 1 1 d .
H4A H -0.1176 0.4012 0.3471 0.163 Uiso 1 1 calc R
H4B H -0.1234 0.3067 0.3004 0.163 Uiso 1 1 calc R
H4C H -0.1626 0.3864 0.2334 0.163 Uiso 1 1 calc R
C5 C 0.1064(3) 0.3096(2) 0.3088(3) 0.0776(13) Uani 1 1 d .
H5A H 0.1772 0.3200 0.2884 0.116 Uiso 1 1 calc R
H5B H 0.0884 0.2498 0.2955 0.116 Uiso 1 1 calc R
H5C H 0.1005 0.3217 0.3819 0.116 Uiso 1 1 calc R
C6 C 0.0196(4) 0.3455(3) 0.1001(3) 0.0855(13) Uani 1 1 d .
H6A H -0.0265 0.3820 0.0588 0.128 Uiso 1 1 calc R
H6B H -0.0034 0.2860 0.0949 0.128 Uiso 1 1 calc R
H6C H 0.0896 0.3502 0.0750 0.128 Uiso 1 1 calc R
P2 P 0.15029(6) 0.00474(5) 0.74820(5) 0.03584(17) Uani 1 1 d .
Cl2 Cl 0.06806(9) -0.11046(6) 0.75138(7) 0.0794(3) Uani 1 1 d .
N3 N 0.25029(16) -0.00880(13) 0.83282(14) 0.0329(5) Uani 1 1 d .
N4 N 0.24993(18) 0.00483(14) 0.94097(14) 0.0390(5) Uani 1 1 d .
Si3 Si 0.26597(7) 0.11135(6) 0.98015(6) 0.0472(2) Uani 1 1 d .
Si4 Si 0.23510(8) -0.08697(6) 1.01611(6) 0.0572(3) Uani 1 1 d .
C7 C 0.4028(3) 0.1434(3) 0.9749(4) 0.0921(14) Uani 1 1 d .
H7A H 0.4447 0.1049 1.0178 0.138 Uiso 1 1 calc R
H7B H 0.4107 0.2021 0.9999 0.138 Uiso 1 1 calc R
H7C H 0.4253 0.1402 0.9041 0.138 Uiso 1 1 calc R
C8 C 0.1928(4) 0.1843(2) 0.8944(3) 0.0862(13) Uani 1 1 d .
H8A H 0.2255 0.1866 0.8278 0.129 Uiso 1 1 calc R
H8B H 0.1920 0.2416 0.9244 0.129 Uiso 1 1 calc R
H8C H 0.1222 0.1634 0.8854 0.129 Uiso 1 1 calc R
C9 C 0.2158(4) 0.1239(3) 1.1097(3) 0.0874(14) Uani 1 1 d .
H9A H 0.1476 0.0977 1.1124 0.131 Uiso 1 1 calc R
H9B H 0.2108 0.1848 1.1261 0.131 Uiso 1 1 calc R
H9C H 0.2623 0.0959 1.1593 0.131 Uiso 1 1 calc R
C10 C 0.1018(3) -0.0934(3) 1.0625(4) 0.0834(13) Uani 1 1 d .
H10A H 0.0874 -0.0430 1.1043 0.125 Uiso 1 1 calc R
H10B H 0.0943 -0.1451 1.1039 0.125 Uiso 1 1 calc R
H10C H 0.0534 -0.0954 1.0040 0.125 Uiso 1 1 calc R
C11 C 0.2690(4) -0.1828(2) 0.9417(3) 0.1016(17) Uani 1 1 d .
H11A H 0.2276 -0.1843 0.8780 0.152 Uiso 1 1 calc R
H11B H 0.2554 -0.2342 0.9819 0.152 Uiso 1 1 calc R
H11C H 0.3420 -0.1808 0.9256 0.152 Uiso 1 1 calc R
C12 C 0.3273(4) -0.0795(3) 1.1273(3) 0.1046(18) Uani 1 1 d .
H12A H 0.3957 -0.0650 1.1031 0.157 Uiso 1 1 calc R
H12B H 0.3303 -0.1345 1.1630 0.157 Uiso 1 1 calc R
H12C H 0.3044 -0.0351 1.1743 0.157 Uiso 1 1 calc R

loop_
_atom_site_aniso_label
_atom_site_aniso_U_11
_atom_site_aniso_U_22
_atom_site_aniso_U_33
_atom_site_aniso_U_23
_atom_site_aniso_U_13
_atom_site_aniso_U_12
P1 0.0286(4) 0.0365(4) 0.0422(4) 0.0064(3) 0.0020(3) -0.0024(3)
Cl1 0.0665(6) 0.0682(6) 0.0915(7) 0.0469(5) 0.0083(5) -0.0026(4)
N1 0.0212(10) 0.0300(10) 0.0461(12) 0.0039(9) 0.0009(8) 0.0001(8)
N2 0.0203(10) 0.0312(11) 0.0590(14) 0.0072(10) 0.0027(9) -0.0004(8)
Si1 0.0320(4) 0.0352(4) 0.0798(6) 0.0145(4) 0.0061(4) 0.0093(3)
Si2 0.0336(4) 0.0328(4) 0.0503(4) 0.0061(3) 0.0010(3) -0.0082(3)
C1 0.0424(19) 0.093(3) 0.088(3) 0.040(2) -0.0013(18) 0.0146(18)
C2 0.057(2) 0.0322(17) 0.157(4) 0.017(2) 0.015(2) 0.0105(15)
C3 0.070(2) 0.071(2) 0.083(3) -0.015(2) 0.005(2) 0.027(2)
C4 0.063(3) 0.058(2) 0.208(6) -0.007(3) 0.063(3) -0.023(2)
C5 0.103(3) 0.0287(16) 0.099(3) 0.0117(18) -0.039(2) -0.0107(18)
C6 0.124(4) 0.068(2) 0.064(2) 0.0031(19) -0.006(2) -0.026(2)
P2 0.0440(4) 0.0382(4) 0.0255(3) 0.0004(3) 0.0026(3) -0.0062(3)
Cl2 0.1006(8) 0.0750(6) 0.0636(5) -0.0112(5) 0.0167(5) -0.0546(6)
N3 0.0502(14) 0.0295(11) 0.0193(9) 0.0008(8) 0.0033(8) 0.0014(9)
N4 0.0633(15) 0.0381(12) 0.0157(9) -0.0012(8) 0.0035(9) 0.0005(11)
Si3 0.0586(5) 0.0466(5) 0.0368(4) -0.0179(3) 0.0101(4) -0.0049(4)
Si4 0.0862(7) 0.0526(5) 0.0335(4) 0.0194(4) 0.0151(4) 0.0200(5)
C7 0.079(3) 0.098(3) 0.101(3) -0.041(3) 0.023(2) -0.025(2)
C8 0.140(4) 0.0341(18) 0.085(3) -0.0088(18) 0.000(3) 0.018(2)
C9 0.127(4) 0.089(3) 0.048(2) -0.034(2) 0.030(2) -0.019(3)
C10 0.088(3) 0.077(3) 0.087(3) 0.041(2) 0.019(2) -0.003(2)
C11 0.189(5) 0.039(2) 0.079(3) 0.0267(19) 0.044(3) 0.027(3)
C12 0.104(3) 0.168(5) 0.0426(19) 0.031(3) 0.009(2) 0.072(3)

loop_
_atom_type_symbol
_atom_type_description
_atom_type_scat_dispersion_real
_atom_type_scat_dispersion_imag
_atom_type_scat_source
C C 0.0033 0.0016 'International Tables Vol C Tables 4.2.6.8 and 6.1.1.4'
H H 0.0000 0.0000 'International Tables Vol C Tables 4.2.6.8 and 6.1.1.4'
N N 0.0061 0.0033 'International Tables Vol C Tables 4.2.6.8 and 6.1.1.4'
Si Si 0.0817 0.0704 'International Tables Vol C Tables 4.2.6.8 and 6.1.1.4'
P P 0.1023 0.0942 'International Tables Vol C Tables 4.2.6.8 and 6.1.1.4'
Cl Cl 0.1484 0.1585 'International Tables Vol C Tables 4.2.6.8 and 6.1.1.4'

loop_
_geom_angle_atom_site_label_1
_geom_angle_atom_site_label_2
_geom_angle_atom_site_label_3
_geom_angle
_geom_angle_site_symmetry_1
_geom_angle_site_symmetry_3
N1 P1 N1 79.31(10) . 2
N1 P1 Cl1 107.16(8) . .
N1 P1 Cl1 105.12(8) 2 .
N1 P1 P1 40.58(7) . 2
N1 P1 P1 40.42(7) 2 2
Cl1 P1 P1 120.15(4) . 2
N2 N1 P1 127.98(17) . .
N2 N1 P1 127.68(17) . 2
P1 N1 P1 99.00(10) . 2
N1 N2 Si1 116.50(16) . .
N1 N2 Si2 115.55(16) . .
Si1 N2 Si2 127.92(12) . .
N2 Si1 C2 110.51(13) . .
N2 Si1 C3 110.60(14) . .
C2 Si1 C3 110.0(2) . .
N2 Si1 C1 107.82(16) . .
C2 Si1 C1 108.19(19) . .
C3 Si1 C1 109.70(19) . .
N2 Si2 C4 110.14(15) . .
N2 Si2 C6 110.72(15) . .
C4 Si2 C6 110.1(2) . .
N2 Si2 C5 110.05(13) . .
C4 Si2 C5 108.0(2) . .
C6 Si2 C5 107.7(2) . .
Si1 C1 H1A 109.5 . .
Si1 C1 H1B 109.5 . .
H1A C1 H1B 109.5 . .
Si1 C1 H1C 109.5 . .
H1A C1 H1C 109.5 . .
H1B C1 H1C 109.5 . .
Si1 C2 H2A 109.5 . .
Si1 C2 H2B 109.5 . .
H2A C2 H2B 109.5 . .
Si1 C2 H2C 109.5 . .
H2A C2 H2C 109.5 . .
H2B C2 H2C 109.5 . .
Si1 C3 H3A 109.5 . .
Si1 C3 H3B 109.5 . .
H3A C3 H3B 109.5 . .
Si1 C3 H3C 109.5 . .
H3A C3 H3C 109.5 . .
H3B C3 H3C 109.5 . .
Si2 C4 H4A 109.5 . .
Si2 C4 H4B 109.5 . .
H4A C4 H4B 109.5 . .
Si2 C4 H4C 109.5 . .
H4A C4 H4C 109.5 . .
H4B C4 H4C 109.5 . .
Si2 C5 H5A 109.5 . .
Si2 C5 H5B 109.5 . .
H5A C5 H5B 109.5 . .
Si2 C5 H5C 109.5 . .
H5A C5 H5C 109.5 . .
H5B C5 H5C 109.5 . .
Si2 C6 H6A 109.5 . .
Si2 C6 H6B 109.5 . .
H6A C6 H6B 109.5 . .
Si2 C6 H6C 109.5 . .
H6A C6 H6C 109.5 . .
H6B C6 H6C 109.5 . .
N3 P2 N3 78.96(10) . 2_556
N3 P2 Cl2 105.20(8) . .
N3 P2 Cl2 107.54(8) 2_556 .
N3 P2 P2 40.52(7) . 2_556
N3 P2 P2 40.25(7) 2_556 2_556
Cl2 P2 P2 120.69(4) . 2_556
N4 N3 P2 127.05(17) . .
N4 N3 P2 128.16(17) . 2_556
P2 N3 P2 99.23(10) . 2_556
N3 N4 Si4 115.80(16) . .
N3 N4 Si3 115.27(16) . .
Si4 N4 Si3 128.93(11) . .
N4 Si3 C9 109.12(15) . .
N4 Si3 C8 110.77(15) . .
C9 Si3 C8 107.6(2) . .
N4 Si3 C7 110.68(16) . .
C9 Si3 C7 111.7(2) . .
C8 Si3 C7 106.9(2) . .
N4 Si4 C11 109.75(14) . .
N4 Si4 C10 110.22(14) . .
C11 Si4 C10 111.5(2) . .
N4 Si4 C12 107.90(19) . .
C11 Si4 C12 107.7(2) . .
C10 Si4 C12 109.6(2) . .
Si3 C7 H7A 109.5 . .
Si3 C7 H7B 109.5 . .
H7A C7 H7B 109.5 . .
Si3 C7 H7C 109.5 . .
H7A C7 H7C 109.5 . .
H7B C7 H7C 109.5 . .
Si3 C8 H8A 109.5 . .
Si3 C8 H8B 109.5 . .
H8A C8 H8B 109.5 . .
Si3 C8 H8C 109.5 . .
H8A C8 H8C 109.5 . .
H8B C8 H8C 109.5 . .
Si3 C9 H9A 109.5 . .
Si3 C9 H9B 109.5 . .
H9A C9 H9B 109.5 . .
Si3 C9 H9C 109.5 . .
H9A C9 H9C 109.5 . .
H9B C9 H9C 109.5 . .
Si4 C10 H10A 109.5 . .
Si4 C10 H10B 109.5 . .
H10A C10 H10B 109.5 . .
Si4 C10 H10C 109.5 . .
H10A C10 H10C 109.5 . .
H10B C10 H10C 109.5 . .
Si4 C11 H11A 109.5 . .
Si4 C11 H11B 109.5 . .
H11A C11 H11B 109.5 . .
Si4 C11 H11C 109.5 . .
H11A C11 H11C 109.5 . .
H11B C11 H11C 109.5 . .
Si4 C12 H12A 109.5 . .
Si4 C12 H12B 109.5 . .
H12A C12 H12B 109.5 . .
Si4 C12 H12C 109.5 . .
H12A C12 H12C 109.5 . .
H12B C12 H12C 109.5 . .

loop_
_geom_bond_atom_site_label_1
_geom_bond_atom_site_label_2
_geom_bond_distance
_geom_bond_site_symmetry_2
P1 N1 1.704(2) .
P1 N1 1.710(2) 2
P1 Cl1 2.0922(11) .
P1 P1 2.5962(14) 2
N1 N2 1.427(3) .
N1 P1 1.710(2) 2
N2 Si1 1.755(2) .
N2 Si2 1.762(2) .
Si1 C2 1.851(3) .
Si1 C3 1.853(4) .
Si1 C1 1.857(4) .
Si2 C4 1.839(4) .
Si2 C6 1.841(4) .
Si2 C5 1.852(3) .
C1 H1A 0.9800 .
C1 H1B 0.9800 .
C1 H1C 0.9800 .
C2 H2A 0.9800 .
C2 H2B 0.9800 .
C2 H2C 0.9800 .
C3 H3A 0.9800 .
C3 H3B 0.9800 .
C3 H3C 0.9800 .
C4 H4A 0.9800 .
C4 H4B 0.9800 .
C4 H4C 0.9800 .
C5 H5A 0.9800 .
C5 H5B 0.9800 .
C5 H5C 0.9800 .
C6 H6A 0.9800 .
C6 H6B 0.9800 .
C6 H6C 0.9800 .
P2 N3 1.700(2) .
P2 N3 1.709(2) 2_556
P2 Cl2 2.0986(11) .
P2 P2 2.5966(14) 2_556
N3 N4 1.431(2) .
N3 P2 1.709(2) 2_556
N4 Si4 1.755(2) .
N4 Si3 1.755(2) .
Si3 C9 1.844(3) .
Si3 C8 1.848(4) .
Si3 C7 1.855(4) .
Si4 C11 1.849(4) .
Si4 C10 1.858(4) .
Si4 C12 1.865(4) .
C7 H7A 0.9800 .
C7 H7B 0.9800 .
C7 H7C 0.9800 .
C8 H8A 0.9800 .
C8 H8B 0.9800 .
C8 H8C 0.9800 .
C9 H9A 0.9800 .
C9 H9B 0.9800 .
C9 H9C 0.9800 .
C10 H10A 0.9800 .
C10 H10B 0.9800 .
C10 H10C 0.9800 .
C11 H11A 0.9800 .
C11 H11B 0.9800 .
C11 H11C 0.9800 .
C12 H12A 0.9800 .
C12 H12B 0.9800 .
C12 H12C 0.9800 .

loop_
_geom_torsion_atom_site_label_1
_geom_torsion_atom_site_label_2
_geom_torsion_atom_site_label_3
_geom_torsion_atom_site_label_4
_geom_torsion
_geom_torsion_site_symmetry_1
_geom_torsion_site_symmetry_4
N1 P1 N1 N2 -169.25(16) 2 .
Cl1 P1 N1 N2 88.1(2) . .
P1 P1 N1 N2 -155.3(3) 2 .
N1 P1 N1 P1 -13.91(15) 2 2
Cl1 P1 N1 P1 -116.59(9) . 2
P1 N1 N2 Si1 -112.83(19) . .
P1 N1 N2 Si1 98.5(2) 2 .
P1 N1 N2 Si2 68.9(2) . .
P1 N1 N2 Si2 -79.8(2) 2 .
N1 N2 Si1 C2 20.0(3) . .
Si2 N2 Si1 C2 -162.0(2) . .
N1 N2 Si1 C3 -102.0(2) . .
Si2 N2 Si1 C3 76.0(2) . .
N1 N2 Si1 C1 138.0(2) . .
Si2 N2 Si1 C1 -43.9(2) . .
N1 N2 Si2 C4 156.9(3) . .
Si1 N2 Si2 C4 -21.2(3) . .
N1 N2 Si2 C6 -81.1(2) . .
Si1 N2 Si2 C6 100.9(2) . .
N1 N2 Si2 C5 37.9(2) . .
Si1 N2 Si2 C5 -140.2(2) . .
N3 P2 N3 N4 169.45(16) 2_556 .
Cl2 P2 N3 N4 -85.2(2) . .
P2 P2 N3 N4 155.1(3) 2_556 .
N3 P2 N3 P2 14.37(14) 2_556 2_556
Cl2 P2 N3 P2 119.75(9) . 2_556
P2 N3 N4 Si4 98.9(2) . .
P2 N3 N4 Si4 -113.05(19) 2_556 .
P2 N3 N4 Si3 -81.8(2) . .
P2 N3 N4 Si3 66.2(2) 2_556 .
N3 N4 Si3 C9 158.7(2) . .
Si4 N4 Si3 C9 -22.2(3) . .
N3 N4 Si3 C8 40.4(3) . .
Si4 N4 Si3 C8 -140.5(2) . .
N3 N4 Si3 C7 -78.0(3) . .
Si4 N4 Si3 C7 101.2(2) . .
N3 N4 Si4 C11 20.0(3) . .
Si3 N4 Si4 C11 -159.2(2) . .
N3 N4 Si4 C10 -103.2(2) . .
Si3 N4 Si4 C10 77.6(2) . .
N3 N4 Si4 C12 137.1(2) . .
Si3 N4 Si4 C12 -42.1(2) . .
